data_2004352
loop_
_publ_author_name
'Tyrselov\'a, J.'
'Kuchta, L.'
'Pavelc\'ik, F.'

_publ_section_title
;
 Piperazine Metavanadate
;
_journal_issue 1
_journal_name_full 'Acta Crystallographica Section C'
_journal_page_first 17
_journal_page_last 19
_journal_paper_doi 10.1107/S010827019500850X
_journal_volume 52
_journal_year 1996
_chemical_formula_moiety '[(CH~2~)~4~(NH~2~)~2~](VO~3~)~2~ '
_chemical_formula_sum 'C4 H12 N2 O6 V2'
_chemical_formula_weight 286.04
_space_group_IT_number 14
_symmetry_cell_setting monoclinic
_symmetry_space_group_name_Hall '-P 2ybc'
_symmetry_space_group_name_H-M 'P 1 21/c 1'
_atom_type_scat_source 'SHELXL93 (Sheldrick, 1993)'
_cell_angle_alpha 90.00
_cell_angle_beta 103.2(1)
_cell_angle_gamma 90.00
_cell_formula_units_Z 2
_cell_length_a 6.132(5)
_cell_length_b 13.956(18)
_cell_length_c 5.507(9)
_cell_measurement_reflns_used 15
_cell_measurement_temperature 293(2)
_cell_measurement_theta_max 8.22
_cell_measurement_theta_min 3.42
_cell_volume 458.8(10)
_computing_data_reduction 'XP21 (Pavel\<c\'ik, unpublished program)'
_computing_molecular_graphics 'ORTEP (Johnson, 1965)'
_computing_structure_refinement 'SHELXL-93 (Sheldrick, 1993)'
_computing_structure_solution 'XFPS (Pavel\<c\'ik, Siv\'y, Rizzoli & Andreetti, 1992)'
_diffrn_measurement_device 'Syntex P2~1~ diffractometer '
_diffrn_measurement_method \w-2\q
_diffrn_radiation_type MoK\a
_diffrn_radiation_wavelength 0.71069
_diffrn_reflns_limit_h_max 7
_diffrn_reflns_limit_h_min 0
_diffrn_reflns_limit_k_max 18
_diffrn_reflns_limit_k_min 0
_diffrn_reflns_limit_l_max 6
_diffrn_reflns_limit_l_min -7
_diffrn_reflns_number 1221
_diffrn_reflns_theta_max 27.55
_diffrn_standards_decay_% none
_diffrn_standards_interval_count 98
_diffrn_standards_number 2
_exptl_absorpt_coefficient_mu 2.043
_exptl_absorpt_correction_type none
_exptl_crystal_colour ' colourless '
_exptl_crystal_density_diffrn 2.07
_exptl_crystal_density_meas 2.1(2)
_exptl_crystal_density_method ' flotation in dioxane '
_exptl_crystal_description prism
_exptl_crystal_size_max 0.3
_exptl_crystal_size_mid 0.3
_exptl_crystal_size_min 0.15
_refine_diff_density_max 0.668
_refine_diff_density_min -0.585
_refine_ls_extinction_coef 0.002(4)
_refine_ls_extinction_method 'SHELXL93 (Sheldrick, 1993)'
_refine_ls_goodness_of_fit_obs 1.170
_refine_ls_hydrogen_treatment
; H atoms were located by difference Fourier syntheses and were
refined isotropically
;
_refine_ls_number_parameters 89
_refine_ls_number_reflns 1050
_refine_ls_R_factor_obs 0.0340
_refine_ls_shift/esd_max 0.031
_refine_ls_structure_factor_coef Fsqd
_refine_ls_weighting_scheme
; calc w = 1/[\s^2^(Fo^2^) + (0.0452P)^2^ + 0.4240P] where
  P = (Fo^2^+2Fc^2^)/3
;
_refine_ls_wR_factor_obs 0.0861
_reflns_number_observed 920
_reflns_number_total 1050
_reflns_observed_criterion 'F~o~^2^ > 2\s(F^2^)'
_cod_data_source_file bk1134.cif
_cod_data_source_block bk1134a
_cod_depositor_comments
;
The following automatic conversions were performed:

'_symmetry_cell_setting' value ' monoclinic ' changed to 'monoclinic'
according to /home/saulius/struct/CIF-dictionaries/cif_core.dic
dictionary named 'cif_core.dic' version 2.4.1 from 2010-06-29.

Automatic conversion script
Id: cif_fix_values 1715 2011-07-08 13:25:40Z adriana 
;
_cod_original_cell_volume 458.9(10)
_cod_original_sg_symbol_H-M 'P 21/c'
_cod_database_code 2004352

loop_
_symmetry_equiv_pos_as_xyz
'x, y, z'
'x, -y+1/2, z+1/2'
'-x, -y, -z'
'-x, y-1/2, -z-1/2'

loop_
_atom_site_aniso_label
_atom_site_aniso_U_11
_atom_site_aniso_U_22
_atom_site_aniso_U_33
_atom_site_aniso_U_12
_atom_site_aniso_U_13
_atom_site_aniso_U_23
V1 0.0210(3) 0.0160(3) 0.0148(3) -0.0002(2) 0.0016(2) -0.0010(2)
O1 0.0281(11) 0.0236(10) 0.0156(9) -0.0072(8) 0.0007(8) 0.0002(7)
O2 0.054(2) 0.0261(11) 0.0357(13) 0.0145(11) 0.0079(11) -0.0070(10)
O3 0.0259(11) 0.0399(13) 0.0268(11) -0.0090(9) 0.0014(9) -0.0036(9)
N1 0.0190(11) 0.0199(12) 0.0267(13) -0.0059(10) -0.0003(10) 0.0031(10)
C1 0.029(2) 0.0254(15) 0.0259(15) -0.0035(12) 0.0051(12) -0.0050(11)
C2 0.0195(13) 0.0263(14) 0.029(2) 0.0004(12) 0.0064(11) 0.0035(12)

loop_
_atom_site_label
_atom_site_fract_x
_atom_site_fract_y
_atom_site_fract_z
_atom_site_U_iso_or_equiv
V1 0.56793(8) 0.80814(3) 0.01302(8) 0.0177(2)
O1 0.4892(3) 0.70755(14) 0.1799(3) 0.0231(4)
O2 0.4410(5) 0.9007(2) 0.0830(5) 0.0389(6)
O3 0.8367(4) 0.8252(2) 0.1074(4) 0.0316(5)
N1 0.8699(4) 0.4182(2) 0.0292(5) 0.0228(5)
C1 1.0005(5) 0.4211(2) -0.1645(6) 0.0271(6)
C2 0.8003(5) 0.5155(2) 0.0843(6) 0.0248(6)
H1 0.7593(56) 0.3847(26) -0.0178(69) 0.036(11)
H2 0.9484(63) 0.3922(28) 0.1561(64) 0.038(11)
H3 0.9088(56) 0.4442(23) -0.3172(54) 0.024(8)
H4 1.0454(65) 0.3596(23) -0.1914(75) 0.042(11)
H5 0.7241(51) 0.5069(22) 0.2099(56) 0.019(8)
H6 0.7054(63) 0.5343(27) -0.0623(61) 0.039(10)

loop_
_geom_angle_atom_site_label_1
_geom_angle_atom_site_label_2
_geom_angle_atom_site_label_3
_geom_angle_site_symmetry_1
_geom_angle_site_symmetry_3
_geom_angle
_geom_angle_publ_flag
O2 V1 O3 . . 108.5(2) yes
O2 V1 O1 . 2_564 108.1(2) yes
O3 V1 O1 . 2_564 111.1(2) yes
O2 V1 O1 . . 107.7(2) yes
O3 V1 O1 . . 108.7(2) yes
O1 V1 O1 2_564 . 112.60(10) yes
V1 O1 V1 2_565 . 125.00(10) yes
C1 N1 C2 . . 110.7(2) yes
N1 C1 C2 . 3_765 110.2(3) yes
N1 C2 C1 . 3_765 110.5(3) yes

loop_
_geom_bond_atom_site_label_1
_geom_bond_atom_site_label_2
_geom_bond_site_symmetry_2
_geom_bond_distance
_geom_bond_publ_flag
V1 O2 . 1.600(3) yes
V1 O3 . 1.629(3) yes
V1 O1 2_564 1.801(3) yes
V1 O1 . 1.803(3) yes
N1 C1 . 1.473(4) yes
N1 C2 . 1.476(4) yes
C1 C2 3_765 1.492(4) yes
N1 H1 . 0.82(3) no
N1 H2 . 0.84(3) no
C1 H3 . 0.96(3) no
C1 H4 . 0.92(3) no
C2 H5 . 0.93(3) no
C2 H6 . 0.92(3) no

loop_
_geom_torsion_atom_site_label_1
_geom_torsion_atom_site_label_2
_geom_torsion_atom_site_label_3
_geom_torsion_atom_site_label_4
_geom_torsion_site_symmetry_1
_geom_torsion_site_symmetry_2
_geom_torsion_site_symmetry_3
_geom_torsion_site_symmetry_4
_geom_torsion
_geom_torsion_publ_flag
C1 N1 C2 C1 . . . 3_765 -57.6(4) yes
N1 C2 C1 N1 . . 3_765 3_765 57.3(4) yes
C2 C1 N1 C2 . 3_765 3_765 3_765 -57.4(4) yes
C1 N1 C2 C1 3_765 3_765 3_765 . 57.6(4) yes
